data_2243261
loop_
_publ_author_name
'Vusak, Vitomir'
'Vusak, Darko'
'Molcanov, Kresimir'
'Ernest, Mestrovic'

_publ_section_title
;
 Synthesis, crystal structure and spectroscopic and Hirshfeld surface
 analysis of 4-hydroxy-3-methoxy-5-nitrobenzaldehyde
;
_journal_coeditor_code SU5534
_journal_issue 2
_journal_name_full 'Acta Crystallographica Section E'
_journal_page_first 239
_journal_page_last 244
_journal_paper_doi 10.1107/S2056989020000225
_journal_volume 76
_journal_year 2020
_chemical_formula_iupac 'C8 H7 N O5'
_chemical_formula_moiety 'C8 H7 N O5'
_chemical_formula_sum 'C8 H7 N O5'
_chemical_formula_weight 197.15
_chemical_name_systematic
;
4-Hydroxy-3-methoxy-5-nitrobenzaldehyde
;
_space_group_IT_number 14
_space_group_name_Hall '-P 2ybc'
_space_group_name_H-M_alt 'P 1 21/c 1'
_symmetry_cell_setting monoclinic
_symmetry_space_group_name_Hall '-P 2ybc'
_symmetry_space_group_name_H-M 'P 1 21/c 1'
_atom_sites_solution_hydrogens geom
_atom_sites_solution_primary direct
_atom_sites_solution_secondary difmap
_audit_creation_method 'WinGX routine CIF_UPDATE'
_cell_angle_alpha 90
_cell_angle_beta 106.678(4)
_cell_angle_gamma 90
_cell_formula_units_Z 4
_cell_length_a 6.8249(2)
_cell_length_b 14.3395(5)
_cell_length_c 8.9089(3)
_cell_measurement_reflns_used 2167
_cell_measurement_temperature 293(2)
_cell_measurement_theta_max 75.594
_cell_measurement_theta_min 3.199
_cell_volume 835.20(5)
_computing_cell_refinement
;
CrysAlis PRO (Rigaku OD, 2018)
;
_computing_data_collection
;
CrysAlis PRO (Rigaku OD, 2018)
;
_computing_data_reduction
;
CrysAlis PRO (Rigaku OD, 2018)
;
_computing_molecular_graphics
;
Mercury (Macrae <i>et al.</i>,  2008)
;
_computing_publication_material
;
SHELXL2017 (Sheldrick, 2015), PLATON (Spek, 2020) and publCIF
(Westrip,
2010)
;
_computing_structure_refinement
;
SHELXL2017 (Sheldrick, 2015)
;
_computing_structure_solution
;
SHELXS97 (Sheldrick, 2008)
;
_diffrn_ambient_temperature 293(2)
_diffrn_detector_area_resol_mean 10.4323
_diffrn_measured_fraction_theta_full 0.986
_diffrn_measured_fraction_theta_max 0.975
_diffrn_measurement_device_type 'Rigaku Xcalibur Ruby Nova'
_diffrn_measurement_method '\w scans'
_diffrn_radiation_monochromator mirror
_diffrn_radiation_type CuK\a
_diffrn_radiation_wavelength 1.54184
_diffrn_reflns_av_R_equivalents 0.0156
_diffrn_reflns_av_unetI/netI 0.0233
_diffrn_reflns_limit_h_max 8
_diffrn_reflns_limit_h_min -8
_diffrn_reflns_limit_k_max 17
_diffrn_reflns_limit_k_min -16
_diffrn_reflns_limit_l_max 11
_diffrn_reflns_limit_l_min -7
_diffrn_reflns_number 3633
_diffrn_reflns_theta_full 67.684
_diffrn_reflns_theta_max 75.963
_diffrn_reflns_theta_min 6.772
_diffrn_source 'micro-focus sealed X-ray tube'
_exptl_absorpt_coefficient_mu 1.157
_exptl_absorpt_correction_T_max 1
_exptl_absorpt_correction_T_min 0.64713
_exptl_absorpt_correction_type multi-scan
_exptl_absorpt_process_details
;
(CrysAlis PRO; Rigaku OD, 2018)
;
_exptl_crystal_colour yellow
_exptl_crystal_density_diffrn 1.568
_exptl_crystal_description block
_exptl_crystal_F_000 408
_exptl_crystal_size_max 0.30
_exptl_crystal_size_mid 0.15
_exptl_crystal_size_min 0.13
_refine_diff_density_max 0.269
_refine_diff_density_min -0.165
_refine_ls_extinction_method none
_refine_ls_goodness_of_fit_ref 0.808
_refine_ls_hydrogen_treatment constr
_refine_ls_matrix_type full
_refine_ls_number_parameters 127
_refine_ls_number_reflns 1697
_refine_ls_number_restraints 0
_refine_ls_restrained_S_all 0.808
_refine_ls_R_factor_all 0.0424
_refine_ls_R_factor_gt 0.0404
_refine_ls_shift/su_max 0.001
_refine_ls_shift/su_mean 0
_refine_ls_structure_factor_coef Fsqd
_refine_ls_weighting_details 'w=1/[\s^2^(Fo^2^)+(0.2000P)^2^] where P=(Fo^2^+2Fc^2^)/3'
_refine_ls_weighting_scheme calc
_refine_ls_wR_factor_ref 0.1735
_reflns_number_gt 1574
_reflns_number_total 1697
_reflns_threshold_expression 'I > 2\s(I)'
_cod_data_source_file su5534sup1.cif
_cod_data_source_block I
_cod_original_cell_volume 835.21(5)
_cod_original_sg_symbol_H-M 'P 21/c'
_cod_database_code 2243261

loop_
_space_group_symop_id
_space_group_symop_operation_xyz
1 x,y,z
2 -x,1/2+y,1/2-z
3 -x,-y,-z
4 x,1/2-y,1/2+z

loop_
_atom_site_type_symbol
_atom_site_label
_atom_site_fract_x
_atom_site_fract_y
_atom_site_fract_z
_atom_site_U_iso_or_equiv
_atom_site_adp_type
_atom_site_calc_flag
_atom_site_occupancy
O O1 0.24420(14) 0.44411(6) 0.92251(10) 0.0442(3) Uani d 1
H H1 0.258885 0.488242 0.868197 0.066 Uiso calc 1
O O2 0.19059(16) 0.31818(6) 1.10856(11) 0.0506(3) Uani d 1
O O3 0.23301(16) 0.48763(7) 1.62543(10) 0.0508(3) Uani d 1
O O4 0.3265(2) 0.72037(7) 1.06656(14) 0.0655(4) Uani d 1
O O5 0.29317(17) 0.62262(8) 0.87895(11) 0.0547(3) Uani d 1
N N1 0.30056(15) 0.64166(7) 1.01585(12) 0.0422(3) Uani d 1
C C1 0.27609(15) 0.56669(8) 1.11855(13) 0.0353(3) Uani d 1
C C2 0.24838(14) 0.47461(7) 1.06403(13) 0.0347(3) Uani d 1
C C3 0.22165(16) 0.40479(8) 1.17059(14) 0.0375(3) Uani d 1
C C4 0.22427(16) 0.42865(8) 1.32044(13) 0.0386(3) Uani d 1
H H4 0.206582 0.382706 1.389078 0.046 Uiso calc 1
C C5 0.25347(16) 0.52194(8) 1.37123(13) 0.0377(3) Uani d 1
C C6 0.27967(15) 0.59084(8) 1.27155(13) 0.0376(3) Uani d 1
H H6 0.299441 0.652439 1.305155 0.045 Uiso calc 1
C C7 0.25478(19) 0.54494(9) 1.53231(14) 0.0424(3) Uani d 1
H H7 0.273358 0.60689 1.564115 0.051 Uiso calc 1
C C8 0.1668(2) 0.24460(10) 1.21046(17) 0.0577(4) Uani d 1
H H8A 0.145807 0.186668 1.154094 0.086 Uiso calc 1
H H8B 0.287788 0.240337 1.297763 0.086 Uiso calc 1
H H8C 0.05098 0.257453 1.247879 0.086 Uiso calc 1

loop_
_atom_site_aniso_label
_atom_site_aniso_U_11
_atom_site_aniso_U_22
_atom_site_aniso_U_33
_atom_site_aniso_U_12
_atom_site_aniso_U_13
_atom_site_aniso_U_23
O1 0.0671(5) 0.0406(5) 0.0279(5) -0.0002(3) 0.0184(4) -0.0015(3)
O2 0.0823(6) 0.0336(5) 0.0392(6) -0.0058(4) 0.0229(5) -0.0032(3)
O3 0.0749(6) 0.0513(6) 0.0302(5) -0.0034(4) 0.0214(4) -0.0005(3)
O4 0.1106(9) 0.0351(6) 0.0529(7) -0.0071(5) 0.0268(6) 0.0028(4)
O5 0.0838(7) 0.0512(6) 0.0326(6) -0.0033(4) 0.0223(5) 0.0063(4)
N1 0.0540(5) 0.0378(6) 0.0353(6) -0.0005(4) 0.0135(4) 0.0052(4)
C1 0.0423(5) 0.0336(6) 0.0304(6) 0.0017(4) 0.0112(4) 0.0029(4)
C2 0.0415(5) 0.0366(6) 0.0274(6) 0.0017(4) 0.0120(4) 0.0014(4)
C3 0.0481(5) 0.0335(7) 0.0318(6) -0.0002(4) 0.0126(4) 0.0002(4)
C4 0.0517(6) 0.0353(6) 0.0316(6) -0.0014(4) 0.0163(5) 0.0022(4)
C5 0.0453(6) 0.0396(7) 0.0296(6) 0.0012(4) 0.0131(4) -0.0015(4)
C6 0.0469(6) 0.0340(6) 0.0325(7) 0.0010(4) 0.0124(5) -0.0017(4)
C7 0.0575(6) 0.0407(7) 0.0312(6) 0.0001(4) 0.0162(5) -0.0024(4)
C8 0.0881(9) 0.0352(7) 0.0513(8) -0.0040(6) 0.0225(7) 0.0040(5)

loop_
_atom_type_symbol
_atom_type_description
_atom_type_scat_dispersion_real
_atom_type_scat_dispersion_imag
_atom_type_scat_source
C C 0.0181 0.0091 'International Tables Vol C Tables 4.2.6.8 and 6.1.1.4'
H H 0 0 'International Tables Vol C Tables 4.2.6.8 and 6.1.1.4'
N N 0.0311 0.018 'International Tables Vol C Tables 4.2.6.8 and 6.1.1.4'
O O 0.0492 0.0322 'International Tables Vol C Tables 4.2.6.8 and 6.1.1.4'

loop_
_geom_angle_atom_site_label_1
_geom_angle_atom_site_label_2
_geom_angle_atom_site_label_3
_geom_angle
C2 O1 H1 109.5
C3 O2 C8 116.83(9)
O4 N1 O5 122.31(11)
O4 N1 C1 119.11(11)
O5 N1 C1 118.58(10)
C6 C1 C2 122.25(11)
C6 C1 N1 117.22(11)
C2 C1 N1 120.52(10)
O1 C2 C1 127.16(10)
O1 C2 C3 115.39(10)
C1 C2 C3 117.46(10)
O2 C3 C4 125.69(11)
O2 C3 C2 114.08(10)
C4 C3 C2 120.22(11)
C3 C4 C5 120.69(11)
C3 C4 H4 119.7
C5 C4 H4 119.7
C6 C5 C4 120.54(10)
C6 C5 C7 120.27(11)
C4 C5 C7 119.18(11)
C5 C6 C1 118.84(11)
C5 C6 H6 120.6
C1 C6 H6 120.6
O3 C7 C5 123.43(12)
O3 C7 H7 118.3
C5 C7 H7 118.3
O2 C8 H8A 109.5
O2 C8 H8B 109.5
H8A C8 H8B 109.5
O2 C8 H8C 109.5
H8A C8 H8C 109.5
H8B C8 H8C 109.5

loop_
_geom_bond_atom_site_label_1
_geom_bond_atom_site_label_2
_geom_bond_distance
O1 C2 1.3271(14)
O1 H1 0.82
O2 C3 1.3510(15)
O2 C8 1.4310(15)
O3 C7 1.2068(16)
O4 N1 1.2097(15)
O5 N1 1.2367(15)
N1 C1 1.4520(15)
C1 C6 1.3998(15)
C1 C2 1.4008(17)
C2 C3 1.4270(15)
C3 C4 1.3733(16)
C4 C5 1.4080(17)
C4 H4 0.93
C5 C6 1.3740(15)
C5 C7 1.4700(16)
C6 H6 0.93
C7 H7 0.93
C8 H8A 0.96
C8 H8B 0.96
C8 H8C 0.96

loop_
_geom_hbond_atom_site_label_D
_geom_hbond_atom_site_label_H
_geom_hbond_atom_site_label_A
_geom_hbond_site_symmetry_A
_geom_hbond_distance_DH
_geom_hbond_distance_HA
_geom_hbond_distance_DA
_geom_hbond_angle_DHA
_geom_hbond_publ_flag
O1 H1 O3 1_554 0.82 2.12 2.6989(12) 128 yes
O1 H1 O5 . 0.82 1.94 2.6247(14) 140 yes
C7 H7 O4 4_565 0.93 2.50 3.4018(16) 163 yes
C8 H8A O3 4_554 0.96 2.60 3.4733(18) 152 yes
C8 H8B O4 2_647 0.96 2.58 3.476(2) 156 yes

loop_
_geom_torsion_atom_site_label_1
_geom_torsion_atom_site_label_2
_geom_torsion_atom_site_label_3
_geom_torsion_atom_site_label_4
_geom_torsion
O4 N1 C1 C6 1.36(17)
O5 N1 C1 C6 -178.32(10)
O4 N1 C1 C2 -179.20(11)
O5 N1 C1 C2 1.12(16)
C6 C1 C2 O1 -179.40(10)
N1 C1 C2 O1 1.19(17)
C6 C1 C2 C3 0.52(16)
N1 C1 C2 C3 -178.89(8)
C8 O2 C3 C4 -2.73(18)
C8 O2 C3 C2 178.76(10)
O1 C2 C3 O2 -1.68(14)
C1 C2 C3 O2 178.39(9)
O1 C2 C3 C4 179.72(9)
C1 C2 C3 C4 -0.22(16)
O2 C3 C4 C5 -178.50(10)
C2 C3 C4 C5 -0.07(17)
C3 C4 C5 C6 0.07(17)
C3 C4 C5 C7 179.82(10)
C4 C5 C6 C1 0.22(16)
C7 C5 C6 C1 -179.52(10)
C2 C1 C6 C5 -0.53(16)
N1 C1 C6 C5 178.90(8)
C6 C5 C7 O3 -179.85(11)
C4 C5 C7 O3 0.40(19)

_cod_database_fobs_code 2243261
